data_2004541
loop_
_publ_author_name
'Sivaraman, J.'
'Subramanian, K.'
'Velmurugan, D.'
'Subramanian, E.'
'Shanmugasundram, P. S.'

_publ_section_title 3,3,6,6-Tetramethyl-10-(4-methylphenyl)-3,4,6,7,9,10-hexahydro-1,8(2<i>H</i>,5<i>H</i>)-acridinedione
_journal_issue 2
_journal_name_full 'Acta Crystallographica Section C'
_journal_page_first 481
_journal_page_last 483
_journal_paper_doi 10.1107/S0108270195010171
_journal_volume 52
_journal_year 1996
_chemical_formula_moiety 'C24 H29 N1 O2'
_chemical_formula_sum 'C24 H29 N O2'
_chemical_formula_weight 363
_space_group_IT_number 60
_symmetry_cell_setting orthorhombic
_symmetry_space_group_name_Hall '-P 2n 2ab'
_symmetry_space_group_name_H-M 'P b c n'
_atom_type_scat_source IntTabIV
_cell_angle_alpha 90.
_cell_angle_beta 90.
_cell_angle_gamma 90.
_cell_formula_units_Z 4
_cell_length_a 15.899(1)
_cell_length_b 12.272(2)
_cell_length_c 10.618(1)
_cell_measurement_reflns_used 20
_cell_measurement_temperature 293
_cell_measurement_theta_max 25
_cell_measurement_theta_min 15
_cell_volume 2071.7(4)
_diffrn_measurement_device 'Enraf-Nonius CAD-4'
_diffrn_measurement_method \w/2\q
_diffrn_radiation_type CuK\a
_diffrn_radiation_wavelength 1.54184
_diffrn_reflns_av_R_equivalents 0.051
_diffrn_reflns_limit_h_max 19
_diffrn_reflns_limit_h_min 0
_diffrn_reflns_limit_k_max 14
_diffrn_reflns_limit_k_min 0
_diffrn_reflns_limit_l_max 12
_diffrn_reflns_limit_l_min 0
_diffrn_reflns_number 1812
_diffrn_reflns_theta_max 65
_diffrn_standards_decay_% <2
_diffrn_standards_interval_count 100
_diffrn_standards_number 2
_exptl_absorpt_coefficient_mu 0.54
_exptl_absorpt_correction_T_max 0.51
_exptl_absorpt_correction_T_min 0.38
_exptl_absorpt_correction_type 'empirical (Frenz, 1978)'
_exptl_crystal_colour brown
_exptl_crystal_density_diffrn 1.169
_exptl_crystal_density_meas 1.182
_exptl_crystal_density_method 'flotation in water'
_exptl_crystal_description 'needle shaped'
_exptl_crystal_size_max 0.50
_exptl_crystal_size_mid 0.20
_exptl_crystal_size_min 0.15
_refine_diff_density_max 0.474
_refine_diff_density_min -0.399
_refine_ls_goodness_of_fit_obs 1.38
_refine_ls_number_parameters 168
_refine_ls_number_reflns 1355
_refine_ls_R_factor_obs 0.056
_refine_ls_shift/esd_max 0.098
_refine_ls_structure_factor_coef F
_refine_ls_weighting_details 'w = 1/[\s^2^(F) + 0.013077F^2^]'
_refine_ls_weighting_scheme calc
_refine_ls_wR_factor_obs 0.062
_reflns_number_observed 1355
_reflns_number_total 1788
_reflns_observed_criterion >3\s(I)
_cod_data_source_file sz1019.cif
_cod_data_source_block sz1019a
_cod_depositor_comments
;
The following automatic conversions were performed:

'_refine_ls_weighting_scheme' value 'w = 1/[\s^2^(F) + 0.013077F^2^]'
was changed to 'calc'. New tag '_refine_ls_weighting_details' was
created. The value of the new tag was set to 'w = 1/[\s^2^(F) +
0.013077F^2^]'.

Automatic conversion script
Id: cif_fix_values 3143 2015-03-26 13:38:13Z robertas 
;
_cod_original_cell_volume 2071.710(10)
_cod_original_formula_sum 'C24 H29 N1 O2'
_cod_database_code 2004541

loop_
_symmetry_equiv_pos_as_xyz
x,y,z
1/2+x,1/2+y,1/2-z
x,-y,1/2+z
1/2-x,1/2+y,z
-x,-y,-z
1/2-x,1/2-y,1/2+z
-x,y,1/2-z
1/2+x,1/2-y,-z

loop_
_atom_site_aniso_label
_atom_site_aniso_U_11
_atom_site_aniso_U_22
_atom_site_aniso_U_33
_atom_site_aniso_U_12
_atom_site_aniso_U_13
_atom_site_aniso_U_23
C(1] .048(3) .033(2) .047(3) -.0020(19) -.011(2) .002(2)
C(2) .035(2) .046(3) .043(3) -.0026(17) -.0060(19) .0020(18)
C(3) .043(2) .043(3) .037(2) .0050(18) -.004(2) .0054(19)
C(4) .040(2) .033(2) .041(3) .0035(16) .0014(18) .0051(17)
C(4)a .0348(19) .029(2) .036(2) -.0001(14) .0004(18) .0026(15)
O(4) .072(3) .0334(18) .073(3) .0062(15) -.020(2) .0089(16)
C(5) .038(3) .026(3) .044(4) .0 .002(3) .0
N(6) .041(3) .0235(19) .039(3) .0 -.009(2) .0
C(7) .033(2) .032(2) .040(2) -.0009(14) .0002(18) .0027(15)
C(8) .053(3) .063(4) .059(3) -.013(3) -.016(3) .001(3)
C(9) .051(3) .083(4) .056(4) -.011(3) .007(3) .006(3)
C(10) .039(4) .023(3) .040(4) .0 -.006(3) .0
C(11) .049(3) .036(2) .049(3) .0019(18) -.000(2) -.0020(19)
C(12) .065(3) .035(3) .063(4) .009(2) -.005(3) -.013(2)
C(13) .063(5) .029(4) .080(6) .0 -.026(5) .0
C(13') .14(2) .023(6) .15(3) .0 -.0048(15) .0

loop_
_atom_site_label
_atom_site_fract_x
_atom_site_fract_y
_atom_site_fract_z
_atom_site_B_iso_or_equiv
C(1) .3897(3) .3318(4) .0871(5) 3.4(1)
C(2) .3116(3) .3922(4) .0365(4) 3.3(1)
C(3) .3382(3) .5038(4) -.0108(5) 3.3(1)
C(4) .3905(3) .5679(3) .0805(4) 3.0(1)
C(4a) .4452(2) .5096(3) .1673(4) 2.6(1)
O(4) .3900(3) .6681(3) .0801(4) 4.7(1)
C(5) .5000 .5783(4) .2500 2.8(2)
N(6) .5000 .3427(3) .2500 2.7(1)
C(7) .4457(2) .3994(3) .1696(4) 2.7(1)
C(8) .2748(4) .3253(5) -.0721(6) 4.6(2)
C(9) .2458(4) .4047(6) .1415(6) 5.0(2)
C(10) .5000 .2243(4) .2500 2.7(2)
C(11) .5414(3) .1685(4) .1551(5) 3.5(1)
C(12) .5409(4) .0552(4) .1561(6) 4.3(1)
C(13) .5000 -.0036(5) .2500 4.5(2)
C(13') .5000 -.1273(12) .2500 8.2(9)
H(1a) .423(4) .308(4) .023(6) .43(15)
H(1b) .376(3) .267(5) .125(5) .65(14)
H(3a) .370(4) .501(5) -.074(6) .060(18)
H(3b) .287(4) .545(5) -.030(5) .38(13)
H(5a) .486 .596 .347 .050
H(5b) .566 .593 .232 .50
H(8a) .319(4) .322(5) -.135(6) .059(18)
H(8b) .231(4) .359(6) -.100(6) .060(17)
H(8c) .262(5) .256(6) -.036(8) .81(24)
H(9a) .190(5) .447(7) .105(7) .97(23)
H(9b) .269(4) .439(6) .221(8) .83(21)
H(9c) .231(5) .337(7) .188(8) .75(23)
H(11) .569(4) .216(5) .078(6) .72(17)
H(12) .566(4) .017(5) .081(6) .058(17)
H(13a) .442 -.098 .216 .50
H(13b) .549 -.098 .190 .50
H(13c) .509 -.098 .344 .50

loop_
_geom_angle_atom_site_label_1
_geom_angle_atom_site_label_2
_geom_angle_atom_site_label_3
_geom_angle
_geom_angle_publ_flag
C(1) C(2) C(3) 108.9(4) yes
C(2) C(3) C(4) 114.4(4) yes
C(3) C(4) C(4a) 118.9(4) yes
C(4) C(4a) C(7) 120.4(3) yes
C(4a) C(7) C(1) 122.6(6) yes
C(4a) C(7) N(6) 120.8(3) yes
C(7) C(1) C(2) 114.6(4) yes
C(1) C(2) C(8) 108.2(4) yes
C(8) C(2) C(9) 109.9(4) yes
C(9) C(2) C(3) 109.9(4) yes
C(3) C(4) O(4) 121.2(4) yes
O(4) C(4) C(4a) 119.9(4) yes
C(7) N(6) C(10) 119.8(2) yes
N(6) C(10) C(11) 119.6(2) yes
C(10) C(11) C(12) 119.1(4) yes
C(11) C(12) C(13) 121.8(4) yes
C(12) C(13) C(13') 121.2(2) yes
C(7) C(1) H(1b) 111(3) no
C(7) C(1) H(1a) 106(3) no
C(2) C(1) H(1b) 112(3) no
C(2) C(3) H(3b) 107(3) no
C(2) C(3) H(3a) 112 no
C(4) C(3) H(3b) 108(3) no
C(4) C(3) H(3a) 101(4) no
C(4a) C(5) H(5b) 123.0(10) no
C(4a) C(5) H(5a) 123.0(10) no
C(2) C(8) H(8c) 105(4) no
C(2) C(8) H(8b) 108(4) no
C(2) C(8) H(8a) 105(3) no
C(2) C(9) H(9c) 116(4) no
C(2) C(9) H(9b) 113(4) no
C(2) C(9) H(9a) 110(3) no
C(10) C(11) H(11) 117(3) no
C(12) C(11) H(11) 122(3) no
C(11) C(12) H(12) 117(3) no
C(13) C(12) H(12) 120(3) no
C(13) C(13') H(13c) 70.0(10) no
C(13) C(13') H(13b) 70.0(10) no
C(13) C(13') H(13a) 70.0(10) no

loop_
_geom_bond_atom_site_label_1
_geom_bond_atom_site_label_2
_geom_bond_distance
_geom_bond_publ_flag
C(1) C(2) 1.545(7) yes
C(2) C(3) 1.519(7) yes
C(3) C(4) 1.500(7) yes
C(4) C(4a) 1.455(6) yes
C(4a) C(7) 1.355(5) yes
C(7) C(1) 1.499(6) yes
C(9) C(2) 1.537(8) yes
C(2) C(8) 1.532(8) yes
C(4) O(4) 1.230(5) yes
C(4a) C(5) 1.497(5) yes
C(7) N(6) 1.399(4) yes
N(6) C(10) 1.453(6) yes
C(10) C(11) 1.385(6) yes
C(11) C(12) 1.391(7) yes
C(12) C(13) 1.392(7) yes
C(13) C(13') 1.518(16) yes
C(1) H(1a) 0.90(6) no
C(1) H(1b) 0.92(6) no
C(3) H(3a) 0.84(6) no
C(3) H(3b) 0.98(6) no
C(5) H(5a) 1.08 no
C(5) H(5b) 1.08 no
C(8) H(8a) 0.97(6) no
C(8) H(8b) 0.86(7) no
C(8) H(8c) 0.96(8) no
C(9) H(9a) 1.10(8) no
C(9) H(9b) 1.01(8) no
C(9) H(9c) 1.00(8) no
C(11) H(11) 1.10(7) no
C(12) H(12) 1.00(6) no
C(13') H(13a) 1.06 no
C(13') H(13b) 1.07 no
C(13') H(13c) 1.07 no
